data_4305285
loop_
_publ_author_name
'Aidan R. McDonald'
'Martin Lutz'
'Lars S. von Chrzanowski'
'Gerard P. M. van Klink'
'Anthony L. Spek'
'Gerard van Koten'

_publ_contact_author_address
; Bijvoet Center for Biomolecular Research
  Crystal and Structural Chemistry
  Utrecht University
  Padualaan 8
  3584 CH Utrecht
  The Netherlands
;
_publ_contact_author_email m.lutz@uu.nl
_publ_contact_author_fax '[+31] 30 2533940'
_publ_contact_author_name 'Martin Lutz'
_publ_contact_author_phone '[+31] 30 2533902'
_publ_section_title
;
Probing the mer- to fac- Isomerization of Tris-Cyclometallated Homo- and
Heteroleptic (C,N)3 Iridium(III) Complexes
;
_journal_name_full 'Inorganic Chemistry'
_journal_page_first 6681
_journal_page_last 6691
_journal_paper_doi 10.1021/ic800169n
_journal_volume 47
_journal_year 2008
_chemical_formula_moiety 'C35 H28 Ir N3'
_chemical_formula_sum 'C35 H28 Ir N3'
_chemical_formula_weight 682.80
_chemical_name_systematic
; 
 ? 
;
_space_group_IT_number 167
_symmetry_space_group_name_Hall '-R 3 2"c'
_symmetry_space_group_name_H-M 'R -3 c :H'
_atom_sites_solution_hydrogens geom
_atom_sites_solution_primary direct
_atom_sites_solution_secondary difmap
_audit_creation_method SHELXL-97
_cell_angle_alpha 90.00
_cell_angle_beta 90.00
_cell_angle_gamma 120.00
_cell_formula_units_Z 18
_cell_length_a 20.02588(1)
_cell_length_b 20.02588(1)
_cell_length_c 36.14264(2)
_cell_measurement_reflns_used 26096
_cell_measurement_temperature 110(2)
_cell_measurement_theta_max 27.49
_cell_measurement_theta_min 1.63
_cell_volume 12552.601(11)
_computing_cell_refinement 'PEAKREF (Schreurs, 2005)'
_computing_data_collection 'COLLECT (Nonius, 1999)'
_computing_data_reduction 'EVALCCD (Duisenberg et al., 2003)'
_computing_structure_refinement 'SHELXL-97 (Sheldrick, 1997)'
_computing_structure_solution 'SIR-97 (Altomare et al., 1999)'
_diffrn_ambient_temperature 110(2)
_diffrn_measured_fraction_theta_full 0.988
_diffrn_measured_fraction_theta_max 0.988
_diffrn_measurement_device_type 'Nonius KappaCCD'
_diffrn_measurement_method '\f and \w scans'
_diffrn_radiation_monochromator graphite
_diffrn_radiation_source 'rotating anode'
_diffrn_radiation_type MoK\a
_diffrn_radiation_wavelength 0.71073
_diffrn_reflns_av_R_equivalents 0.0633
_diffrn_reflns_av_sigmaI/netI 0.0248
_diffrn_reflns_limit_h_max 25
_diffrn_reflns_limit_h_min -23
_diffrn_reflns_limit_k_max 25
_diffrn_reflns_limit_k_min -26
_diffrn_reflns_limit_l_max 46
_diffrn_reflns_limit_l_min -46
_diffrn_reflns_number 51277
_diffrn_reflns_theta_full 27.50
_diffrn_reflns_theta_max 27.50
_diffrn_reflns_theta_min 1.63
_exptl_absorpt_coefficient_mu 4.815
_exptl_absorpt_correction_T_max 0.3658
_exptl_absorpt_correction_T_min 0.0712
_exptl_absorpt_correction_type multi-scan
_exptl_absorpt_process_details 'SADABS (Sheldrick, 2002)'
_exptl_crystal_colour yellow
_exptl_crystal_density_diffrn 1.626
_exptl_crystal_density_method 'not measured'
_exptl_crystal_description block
_exptl_crystal_F_000 6048
_exptl_crystal_size_max 0.45
_exptl_crystal_size_mid 0.24
_exptl_crystal_size_min 0.21
_platon_squeeze_details ' ?'
_refine_diff_density_max 1.619
_refine_diff_density_min -0.772
_refine_diff_density_rms 0.101
_refine_ls_extinction_method none
_refine_ls_goodness_of_fit_ref 1.088
_refine_ls_hydrogen_treatment constr
_refine_ls_matrix_type full
_refine_ls_number_parameters 178
_refine_ls_number_reflns 3176
_refine_ls_number_restraints 0
_refine_ls_restrained_S_all 1.088
_refine_ls_R_factor_all 0.0299
_refine_ls_R_factor_gt 0.0229
_refine_ls_shift/su_max 0.002
_refine_ls_shift/su_mean 0.000
_refine_ls_structure_factor_coef Fsqd
_refine_ls_weighting_details 'calc w=1/[\s^2^(Fo^2^)+(0.0206P)^2^+42.2655P] where P=(Fo^2^+2Fc^2^)/3'
_refine_ls_weighting_scheme calc
_refine_ls_wR_factor_gt 0.0496
_refine_ls_wR_factor_ref 0.0514
_reflns_number_gt 2783
_reflns_number_total 3176
_reflns_threshold_expression I>2\s(I)
_cod_data_source_file ic800169n-file001_3.cif
_cod_data_source_block s3833a
_cod_original_cell_volume 12552.593(11)
_cod_original_sg_symbol_Hall '-R 3 2"C'
_cod_original_sg_symbol_H-M 'R -3 c'
_cod_database_code 4305285

loop_
_symmetry_equiv_pos_as_xyz
'x, y, z'
'-y, x-y, z'
'-x+y, -x, z'
'y, x, -z+1/2'
'-x, -x+y, -z+1/2'
'x-y, -y, -z+1/2'
'x+2/3, y+1/3, z+1/3'
'-y+2/3, x-y+1/3, z+1/3'
'-x+y+2/3, -x+1/3, z+1/3'
'y+2/3, x+1/3, -z+5/6'
'-x+2/3, -x+y+1/3, -z+5/6'
'x-y+2/3, -y+1/3, -z+5/6'
'x+1/3, y+2/3, z+2/3'
'-y+1/3, x-y+2/3, z+2/3'
'-x+y+1/3, -x+2/3, z+2/3'
'y+1/3, x+2/3, -z+7/6'
'-x+1/3, -x+y+2/3, -z+7/6'
'x-y+1/3, -y+2/3, -z+7/6'
'-x, -y, -z'
'y, -x+y, -z'
'x-y, x, -z'
'-y, -x, z-1/2'
'x, x-y, z-1/2'
'-x+y, y, z-1/2'
'-x+2/3, -y+1/3, -z+1/3'
'y+2/3, -x+y+1/3, -z+1/3'
'x-y+2/3, x+1/3, -z+1/3'
'-y+2/3, -x+1/3, z-1/6'
'x+2/3, x-y+1/3, z-1/6'
'-x+y+2/3, y+1/3, z-1/6'
'-x+1/3, -y+2/3, -z+2/3'
'y+1/3, -x+y+2/3, -z+2/3'
'x-y+1/3, x+2/3, -z+2/3'
'-y+1/3, -x+2/3, z+1/6'
'x+1/3, x-y+2/3, z+1/6'
'-x+y+1/3, y+2/3, z+1/6'

loop_
_atom_site_label
_atom_site_type_symbol
_atom_site_fract_x
_atom_site_fract_y
_atom_site_fract_z
_atom_site_U_iso_or_equiv
_atom_site_adp_type
_atom_site_occupancy
_atom_site_symmetry_multiplicity
_atom_site_calc_flag
_atom_site_refinement_flags
_atom_site_disorder_assembly
_atom_site_disorder_group
Ir1 Ir 0.299224(7) 0.3333 0.0833 0.02035(5) Uani 1 2 d S . .
N1 N 0.30586(14) 0.35622(14) 0.13865(7) 0.0255(5) Uani 1 1 d . B .
C1 C 0.37078(18) 0.40619(19) 0.15640(8) 0.0313(7) Uani 1 1 d . . .
H1 H 0.4165 0.4350 0.1423 0.038 Uiso 1 1 calc R B .
C2 C 0.3743(2) 0.4178(2) 0.19405(9) 0.0382(8) Uani 1 1 d . B .
H2 H 0.4217 0.4527 0.2057 0.046 Uiso 1 1 calc R . .
C3 C 0.3073(2) 0.3774(2) 0.21460(9) 0.0369(7) Uani 1 1 d . . .
H3 H 0.3076 0.3849 0.2406 0.044 Uiso 1 1 calc R B .
C4 C 0.24046(19) 0.32651(19) 0.19688(9) 0.0324(7) Uani 1 1 d . B .
H4 H 0.1941 0.2991 0.2107 0.039 Uiso 1 1 calc R . .
C5 C 0.23966(17) 0.31442(16) 0.15869(8) 0.0272(6) Uani 1 1 d . . .
C6 C 0.17383(18) 0.25956(17) 0.13696(9) 0.0297(7) Uani 1 1 d . B .
C7 C 0.0999(2) 0.2112(2) 0.15206(11) 0.0411(8) Uani 1 1 d . . .
H7 H 0.0910 0.2130 0.1778 0.049 Uiso 1 1 calc R B .
C8 C 0.0408(2) 0.1615(2) 0.12934(12) 0.0467(9) Uani 1 1 d . B .
H8 H -0.0092 0.1299 0.1394 0.056 Uiso 1 1 calc R . .
C10 C 0.12636(19) 0.20437(17) 0.07705(10) 0.0342(7) Uani 1 1 d . . .
H10 H 0.1345 0.2009 0.0514 0.041 Uiso 1 1 calc R B .
C11 C 0.18869(16) 0.25740(16) 0.09894(9) 0.0260(6) Uani 1 1 d . B .
C9 C 0.05309(19) 0.15683(18) 0.09180(11) 0.0414(8) Uani 1 1 d . B .
C12 C -0.0121(2) 0.1014(2) 0.06700(13) 0.0571(12) Uani 1 1 d . . .
H12A H 0.0085 0.1001 0.0426 0.086 Uiso 1 1 calc R B .
H12B H -0.0499 0.1186 0.0644 0.086 Uiso 1 1 calc R . .
H12C H -0.0371 0.0497 0.0779 0.086 Uiso 1 1 calc R . .
C13 C 0.30682(18) 0.18908(16) 0.11212(7) 0.0256(6) Uani 1 1 d . . .
H13 H 0.2525 0.1650 0.1152 0.031 Uiso 1 1 calc R A 1
C14 C 0.3440(2) 0.15005(18) 0.12355(8) 0.0327(7) Uani 1 1 d . B .
H14 H 0.3155 0.1003 0.1344 0.039 Uiso 1 1 calc R . .
C15 C 0.4233(2) 0.1845(2) 0.11902(9) 0.0393(8) Uani 1 1 d . . .
H15 H 0.4497 0.1588 0.1270 0.047 Uiso 1 1 calc R B .
C16 C 0.4632(2) 0.2563(2) 0.10294(9) 0.0360(7) Uani 1 1 d . B .
H16 H 0.5174 0.2798 0.0995 0.043 Uiso 1 1 calc R . .
C17 C 0.42448(17) 0.29451(17) 0.09171(8) 0.0255(6) Uani 1 1 d . . .
N2 N 0.34519(15) 0.26118(14) 0.09649(6) 0.0218(5) Uani 0.50 1 d P B 1
C18 C 0.34519(15) 0.26118(14) 0.09649(6) 0.0218(5) Uani 0.50 1 d P B 2

loop_
_atom_site_aniso_label
_atom_site_aniso_U_11
_atom_site_aniso_U_22
_atom_site_aniso_U_33
_atom_site_aniso_U_23
_atom_site_aniso_U_13
_atom_site_aniso_U_12
Ir1 0.01786(7) 0.01408(8) 0.02785(8) -0.00006(6) -0.00003(3) 0.00704(4)
N1 0.0254(13) 0.0197(12) 0.0319(12) -0.0011(10) 0.0035(10) 0.0116(11)
C1 0.0245(15) 0.0285(17) 0.0336(15) -0.0057(13) 0.0032(12) 0.0077(13)
C2 0.0335(18) 0.040(2) 0.0356(16) -0.0094(14) 0.0023(13) 0.0138(16)
C3 0.043(2) 0.041(2) 0.0329(15) 0.0012(14) 0.0086(14) 0.0263(16)
C4 0.0337(18) 0.0321(17) 0.0370(16) 0.0076(13) 0.0133(14) 0.0206(15)
C5 0.0272(16) 0.0201(14) 0.0384(15) 0.0060(12) 0.0097(12) 0.0150(13)
C6 0.0232(15) 0.0206(15) 0.0456(17) 0.0044(13) 0.0058(13) 0.0111(13)
C7 0.0284(18) 0.0336(18) 0.060(2) 0.0053(16) 0.0139(16) 0.0143(15)
C8 0.0216(17) 0.0304(19) 0.081(3) 0.0030(18) 0.0099(17) 0.0075(15)
C10 0.0292(17) 0.0175(15) 0.056(2) -0.0023(14) -0.0045(14) 0.0118(13)
C11 0.0190(14) 0.0145(13) 0.0445(16) 0.0026(12) 0.0028(12) 0.0083(12)
C9 0.0236(16) 0.0189(16) 0.082(3) -0.0032(16) -0.0082(17) 0.0106(13)
C12 0.0295(19) 0.0259(19) 0.110(4) -0.010(2) -0.015(2) 0.0098(16)
C13 0.0330(16) 0.0217(14) 0.0221(12) -0.0019(10) -0.0004(11) 0.0137(13)
C14 0.053(2) 0.0261(16) 0.0238(13) -0.0013(11) -0.0021(13) 0.0233(16)
C15 0.056(2) 0.0378(19) 0.0415(18) -0.0075(15) -0.0145(16) 0.0363(19)
C16 0.0329(18) 0.0366(19) 0.0461(18) -0.0083(15) -0.0099(14) 0.0231(16)
C17 0.0263(15) 0.0255(15) 0.0281(14) -0.0058(11) -0.0057(11) 0.0155(13)
N2 0.0246(13) 0.0194(12) 0.0215(11) -0.0031(9) -0.0014(9) 0.0112(11)
C18 0.0246(13) 0.0194(12) 0.0215(11) -0.0031(9) -0.0014(9) 0.0112(11)

loop_
_atom_type_symbol
_atom_type_description
_atom_type_scat_dispersion_real
_atom_type_scat_dispersion_imag
_atom_type_scat_source
C C 0.0033 0.0016 'International Tables Vol C Tables 4.2.6.8 and 6.1.1.4'
H H 0.0000 0.0000 'International Tables Vol C Tables 4.2.6.8 and 6.1.1.4'
Ir Ir -1.4442 7.9887 'International Tables Vol C Tables 4.2.6.8 and 6.1.1.4'
N N 0.0061 0.0033 'International Tables Vol C Tables 4.2.6.8 and 6.1.1.4'

loop_
_geom_angle_atom_site_label_1
_geom_angle_atom_site_label_2
_geom_angle_atom_site_label_3
_geom_angle
_geom_angle_site_symmetry_1
_geom_angle_site_symmetry_3
_geom_angle_publ_flag
N1 Ir1 N1 174.60(14) . 18_554 ?
N1 Ir1 C11 96.42(11) . 18_554 ?
N1 Ir1 C11 79.69(11) 18_554 18_554 ?
N1 Ir1 C11 79.70(11) . . ?
N1 Ir1 C11 96.41(11) 18_554 . ?
C11 Ir1 C11 89.18(16) 18_554 . ?
N1 Ir1 N2 86.08(9) . . ?
N1 Ir1 N2 98.13(9) 18_554 . ?
C11 Ir1 N2 174.35(11) 18_554 . ?
C11 Ir1 N2 96.26(11) . . ?
N1 Ir1 C18 98.14(9) . 18_554 ?
N1 Ir1 C18 86.08(9) 18_554 18_554 ?
C11 Ir1 C18 96.26(11) 18_554 18_554 ?
C11 Ir1 C18 174.35(11) . 18_554 ?
N2 Ir1 C18 78.34(14) . 18_554 ?
N1 Ir1 N2 98.14(9) . 18_554 ?
N1 Ir1 N2 86.08(9) 18_554 18_554 ?
C11 Ir1 N2 96.26(11) 18_554 18_554 ?
C11 Ir1 N2 174.35(11) . 18_554 ?
N2 Ir1 N2 78.34(14) . 18_554 ?
C18 Ir1 N2 0.00(16) 18_554 18_554 ?
C1 N1 C5 118.9(3) . . ?
C1 N1 Ir1 124.5(2) . . ?
C5 N1 Ir1 116.5(2) . . ?
N1 C1 C2 123.2(3) . . ?
N1 C1 H1 118.4 . . ?
C2 C1 H1 118.4 . . ?
C1 C2 C3 118.5(3) . . ?
C1 C2 H2 120.7 . . ?
C3 C2 H2 120.7 . . ?
C4 C3 C2 119.0(3) . . ?
C4 C3 H3 120.5 . . ?
C2 C3 H3 120.5 . . ?
C3 C4 C5 120.8(3) . . ?
C3 C4 H4 119.6 . . ?
C5 C4 H4 119.6 . . ?
N1 C5 C4 119.5(3) . . ?
N1 C5 C6 114.3(3) . . ?
C4 C5 C6 126.2(3) . . ?
C11 C6 C7 121.3(3) . . ?
C11 C6 C5 115.1(3) . . ?
C7 C6 C5 123.6(3) . . ?
C8 C7 C6 119.6(3) . . ?
C8 C7 H7 120.2 . . ?
C6 C7 H7 120.2 . . ?
C7 C8 C9 121.0(3) . . ?
C7 C8 H8 119.5 . . ?
C9 C8 H8 119.5 . . ?
C9 C10 C11 122.2(3) . . ?
C9 C10 H10 118.9 . . ?
C11 C10 H10 118.9 . . ?
C10 C11 C6 116.7(3) . . ?
C10 C11 Ir1 128.9(2) . . ?
C6 C11 Ir1 114.4(2) . . ?
C10 C9 C8 119.2(3) . . ?
C10 C9 C12 120.1(4) . . ?
C8 C9 C12 120.7(3) . . ?
C9 C12 H12A 109.5 . . ?
C9 C12 H12B 109.5 . . ?
H12A C12 H12B 109.5 . . ?
C9 C12 H12C 109.5 . . ?
H12A C12 H12C 109.5 . . ?
H12B C12 H12C 109.5 . . ?
N2 C13 C14 122.7(3) . . ?
N2 C13 H13 118.6 . . ?
C14 C13 H13 118.6 . . ?
C13 C14 C15 119.2(3) . . ?
C13 C14 H14 120.4 . . ?
C15 C14 H14 120.4 . . ?
C16 C15 C14 119.5(3) . . ?
C16 C15 H15 120.2 . . ?
C14 C15 H15 120.2 . . ?
C15 C16 C17 120.2(3) . . ?
C15 C16 H16 119.9 . . ?
C17 C16 H16 119.9 . . ?
N2 C17 C16 121.0(3) . . ?
N2 C17 C17 115.45(16) . 18_554 ?
C16 C17 C17 123.56(19) . 18_554 ?
C13 N2 C17 117.4(3) . . ?
C13 N2 Ir1 127.1(2) . . ?
C17 N2 Ir1 115.19(19) . . ?

loop_
_geom_bond_atom_site_label_1
_geom_bond_atom_site_label_2
_geom_bond_distance
_geom_bond_site_symmetry_2
_geom_bond_publ_flag
Ir1 N1 2.041(2) . ?
Ir1 N1 2.041(2) 18_554 ?
Ir1 C11 2.041(3) 18_554 ?
Ir1 C11 2.041(3) . ?
Ir1 N2 2.119(3) . ?
Ir1 C18 2.119(3) 18_554 ?
Ir1 N2 2.119(3) 18_554 ?
N1 C1 1.342(4) . ?
N1 C5 1.369(4) . ?
C1 C2 1.376(4) . ?
C1 H1 0.9500 . ?
C2 C3 1.387(5) . ?
C2 H2 0.9500 . ?
C3 C4 1.369(5) . ?
C3 H3 0.9500 . ?
C4 C5 1.400(4) . ?
C4 H4 0.9500 . ?
C5 C6 1.454(4) . ?
C6 C11 1.411(4) . ?
C6 C7 1.413(4) . ?
C7 C8 1.373(5) . ?
C7 H7 0.9500 . ?
C8 C9 1.390(5) . ?
C8 H8 0.9500 . ?
C10 C9 1.395(5) . ?
C10 C11 1.409(4) . ?
C10 H10 0.9500 . ?
C9 C12 1.514(5) . ?
C12 H12A 0.9800 . ?
C12 H12B 0.9800 . ?
C12 H12C 0.9800 . ?
C13 N2 1.373(4) . ?
C13 C14 1.384(4) . ?
C13 H13 0.9500 . ?
C14 C15 1.389(5) . ?
C14 H14 0.9500 . ?
C15 C16 1.375(5) . ?
C15 H15 0.9500 . ?
C16 C17 1.396(4) . ?
C16 H16 0.9500 . ?
C17 N2 1.392(4) . ?
C17 C17 1.476(6) 18_554 ?

loop_
_geom_torsion_atom_site_label_1
_geom_torsion_atom_site_label_2
_geom_torsion_atom_site_label_3
_geom_torsion_atom_site_label_4
_geom_torsion
_geom_torsion_site_symmetry_1
_geom_torsion_site_symmetry_2
_geom_torsion_site_symmetry_3
_geom_torsion_site_symmetry_4
_geom_torsion_publ_flag
C11 Ir1 N1 C1 -95.4(3) 18_554 . . . ?
C11 Ir1 N1 C1 176.7(3) . . . . ?
N2 Ir1 N1 C1 79.6(3) . . . . ?
C18 Ir1 N1 C1 1.9(3) 18_554 . . . ?
C11 Ir1 N1 C5 87.8(2) 18_554 . . . ?
C11 Ir1 N1 C5 -0.2(2) . . . . ?
N2 Ir1 N1 C5 -97.3(2) . . . . ?
C18 Ir1 N1 C5 -174.9(2) 18_554 . . . ?
N2 Ir1 N1 C5 -174.9(2) 18_554 . . . ?
C5 N1 C1 C2 0.0(5) . . . . ?
Ir1 N1 C1 C2 -176.8(3) . . . . ?
N1 C1 C2 C3 -1.7(5) . . . . ?
C1 C2 C3 C4 1.2(5) . . . . ?
C2 C3 C4 C5 0.8(5) . . . . ?
C1 N1 C5 C4 2.1(4) . . . . ?
Ir1 N1 C5 C4 179.2(2) . . . . ?
C1 N1 C5 C6 -177.3(3) . . . . ?
Ir1 N1 C5 C6 -0.2(3) . . . . ?
C3 C4 C5 N1 -2.6(5) . . . . ?
C3 C4 C5 C6 176.7(3) . . . . ?
N1 C5 C6 C11 0.7(4) . . . . ?
C4 C5 C6 C11 -178.6(3) . . . . ?
N1 C5 C6 C7 -179.4(3) . . . . ?
C4 C5 C6 C7 1.2(5) . . . . ?
C11 C6 C7 C8 -0.7(5) . . . . ?
C5 C6 C7 C8 179.4(3) . . . . ?
C6 C7 C8 C9 1.5(5) . . . . ?
C9 C10 C11 C6 0.9(4) . . . . ?
C9 C10 C11 Ir1 -178.8(2) . . . . ?
C7 C6 C11 C10 -0.4(4) . . . . ?
C5 C6 C11 C10 179.4(3) . . . . ?
C7 C6 C11 Ir1 179.3(2) . . . . ?
C5 C6 C11 Ir1 -0.9(3) . . . . ?
N1 Ir1 C11 C10 -179.8(3) . . . . ?
N1 Ir1 C11 C10 4.0(3) 18_554 . . . ?
N1 Ir1 C11 C6 0.6(2) . . . . ?
N1 Ir1 C11 C6 -175.6(2) 18_554 . . . ?
C11 Ir1 C11 C6 -96.1(2) 18_554 . . . ?
C11 C10 C9 C8 -0.2(5) . . . . ?
C11 C10 C9 C12 179.4(3) . . . . ?
C7 C8 C9 C10 -1.0(5) . . . . ?
C7 C8 C9 C12 179.4(3) . . . . ?
N2 C13 C14 C15 -0.3(4) . . . . ?
C13 C14 C15 C16 -0.7(5) . . . . ?
C14 C15 C16 C17 0.8(5) . . . . ?
C15 C16 C17 N2 0.0(5) . . . . ?
C15 C16 C17 C17 178.7(3) . . . 18_554 ?
C14 C13 N2 C17 1.1(4) . . . . ?
C14 C13 N2 Ir1 -172.4(2) . . . . ?
C16 C17 N2 C13 -0.9(4) . . . . ?
C17 C17 N2 C13 -179.8(3) 18_554 . . . ?
C16 C17 N2 Ir1 173.3(2) . . . . ?
C17 C17 N2 Ir1 -5.5(4) 18_554 . . . ?
N1 Ir1 N2 C13 76.4(2) . . . . ?
N1 Ir1 N2 C13 -100.1(2) 18_554 . . . ?
C11 Ir1 N2 C13 -2.7(2) . . . . ?
C18 Ir1 N2 C13 175.6(3) 18_554 . . . ?
N2 Ir1 N2 C13 175.6(3) 18_554 . . . ?
N1 Ir1 N2 C17 -97.1(2) . . . . ?
N1 Ir1 N2 C17 86.3(2) 18_554 . . . ?
C11 Ir1 N2 C17 -176.3(2) . . . . ?
C18 Ir1 N2 C17 2.01(14) 18_554 . . . ?
N2 Ir1 N2 C17 2.01(14) 18_554 . . . ?

loop_
_platon_squeeze_void_nr
_platon_squeeze_void_average_x
_platon_squeeze_void_average_y
_platon_squeeze_void_average_z
_platon_squeeze_void_volume
_platon_squeeze_void_count_electrons
1 0.000 0.000 0.000 6.6 0.2
2 0.000 0.000 0.250 107.5 27.1
3 0.000 0.000 0.500 6.6 0.5
4 0.000 0.000 0.750 107.5 26.4
5 0.333 0.667 0.417 106.6 26.6
6 0.333 0.667 0.917 106.7 27.3
7 0.333 0.667 0.167 6.7 0.4
8 0.333 0.667 0.667 6.7 0.1
9 0.667 0.333 0.083 106.7 26.6
10 0.667 0.333 0.583 106.7 27.3
11 0.667 0.333 0.333 6.7 0.2
12 0.667 0.333 0.833 6.7 0.4
